data_2207286
loop_
_publ_author_name
'Karczmarzyk Zbigniew'
'Malinka Wies\/law'

_publ_section_title
4,6-Dimethyl-2-[4-(4-nitrophenyl)piperazin-1-ylmethyl]isothiazolo[5,4-<i>b</i>]pyridin-3(2<i>H</i>)-one
_journal_coeditor_code LH6501
_journal_issue 11
_journal_name_full 'Acta Crystallographica Section E'
_journal_page_first o3559
_journal_page_last o3561
_journal_paper_doi 10.1107/S160053680503117X
_journal_volume 61
_journal_year 2005
_chemical_formula_iupac 'C19 H21 N5 O3 S'
_chemical_formula_moiety 'C19 H21 N5 O3 S'
_chemical_formula_sum 'C19 H21 N5 O3 S'
_chemical_formula_weight 399.47
_chemical_melting_point 475.0(10)
_chemical_name_systematic
;
4,6-Dimethyl-2-[4-(4-nitrophenyl)piperazin-1-
ylmethyl]isothiazolo[5,4-b]pyridin-3(2H)-one
;
_space_group_IT_number 2
_symmetry_cell_setting triclinic
_symmetry_space_group_name_Hall '-P 1'
_symmetry_space_group_name_H-M 'P -1'
_atom_sites_solution_hydrogens difmap
_atom_sites_solution_primary direct
_atom_sites_solution_secondary difmap
_cell_angle_alpha 99.94(3)
_cell_angle_beta 101.43(3)
_cell_angle_gamma 109.04(3)
_cell_formula_units_Z 2
_cell_length_a 7.879(2)
_cell_length_b 8.825(2)
_cell_length_c 14.927(3)
_cell_measurement_reflns_used 704
_cell_measurement_temperature 293(2)
_cell_measurement_theta_max 69.5
_cell_measurement_theta_min 3.0
_cell_volume 929.6(5)
_computing_cell_refinement SMART
_computing_data_collection 'SMART (Bruker, 1999)'
_computing_data_reduction 'SAINT (Bruker, 1999)'
_computing_molecular_graphics 'ORTEP-3 for Windows (Farrugia, 1997)'
_computing_publication_material 'SHELXL97 and WinGX (Farrugia, 1999)'
_computing_structure_refinement 'SHELXL97 (Sheldrick, 1997)'
_computing_structure_solution 'SIR92 (Altomare et al., 1993)'
_diffrn_ambient_temperature 293(2)
_diffrn_measured_fraction_theta_full 0.970
_diffrn_measured_fraction_theta_max 0.960
_diffrn_measurement_device_type 'Bruker SMART APEX CCD'
_diffrn_measurement_method \w
_diffrn_radiation_monochromator graphite
_diffrn_radiation_source 'fine-focus sealed tube'
_diffrn_radiation_type CuK\a
_diffrn_radiation_wavelength 1.54178
_diffrn_reflns_av_R_equivalents 0.0169
_diffrn_reflns_av_sigmaI/netI 0.0159
_diffrn_reflns_limit_h_max 9
_diffrn_reflns_limit_h_min -8
_diffrn_reflns_limit_k_max 10
_diffrn_reflns_limit_k_min -10
_diffrn_reflns_limit_l_max 18
_diffrn_reflns_limit_l_min -18
_diffrn_reflns_number 10692
_diffrn_reflns_theta_full 70.14
_diffrn_reflns_theta_max 70.14
_diffrn_reflns_theta_min 3.12
_exptl_absorpt_coefficient_mu 1.822
_exptl_absorpt_correction_T_max 0.764
_exptl_absorpt_correction_T_min 0.633
_exptl_absorpt_correction_type multi-scan
_exptl_absorpt_process_details '[SADABS (Sheldrick, 2002), based on the method of Blessing (1995)]'
_exptl_crystal_colour yellow
_exptl_crystal_density_diffrn 1.427
_exptl_crystal_density_method 'not measured'
_exptl_crystal_description prism
_exptl_crystal_F_000 420
_exptl_crystal_size_max 0.35
_exptl_crystal_size_mid 0.25
_exptl_crystal_size_min 0.15
_refine_diff_density_max 0.203
_refine_diff_density_min -0.275
_refine_ls_extinction_method none
_refine_ls_goodness_of_fit_ref 1.048
_refine_ls_hydrogen_treatment mixed
_refine_ls_matrix_type full
_refine_ls_number_parameters 298
_refine_ls_number_reflns 3403
_refine_ls_number_restraints 0
_refine_ls_restrained_S_all 1.048
_refine_ls_R_factor_all 0.0433
_refine_ls_R_factor_gt 0.0419
_refine_ls_shift/su_max 0.000
_refine_ls_shift/su_mean 0.000
_refine_ls_structure_factor_coef Fsqd
_refine_ls_weighting_details 'calc w = 1/[\s^2^(Fo^2^)+(0.0961P)^2^+0.0935P] where P = (Fo^2^+2Fc^2^)/3'
_refine_ls_weighting_scheme calc
_refine_ls_wR_factor_gt 0.1320
_refine_ls_wR_factor_ref 0.1345
_reflns_number_gt 3190
_reflns_number_total 3403
_reflns_threshold_expression I>\2s(I)
_cod_data_source_file lh6501.cif
_cod_data_source_block IId
_cod_depositor_comments
;
The following automatic conversions were performed:

'_chemical_melting_point' value '474-476' was changed to '475.0(10)'
- the average value was taken and precision was estimated.

Automatic conversion script
Id: cif_fix_values 1646 2011-03-28 12:23:43Z adriana 

The following automatic conversions were performed:

'_chemical_melting_point' value '474-476' was changed to '475.0(10)'
- the average value was taken and precision was estimated.

Automatic conversion script
Id: cif_fix_values 1715 2011-07-08 13:25:40Z adriana 
;
_cod_database_code 2207286
_cod_database_fobs_code 2207286

loop_
_symmetry_equiv_pos_as_xyz
'x, y, z'
'-x, -y, -z'

loop_
_atom_site_label
_atom_site_fract_x
_atom_site_fract_y
_atom_site_fract_z
_atom_site_U_iso_or_equiv
_atom_site_adp_type
_atom_site_calc_flag
_atom_site_refinement_flags
_atom_site_occupancy
_atom_site_type_symbol
S1 0.48172(6) -0.18807(5) 0.04192(3) 0.07101(19) Uani d . 1 S
O3 0.4844(2) -0.45259(17) 0.21625(9) 0.0787(4) Uani d . 1 O
O38 0.8643(3) 1.01920(16) 0.61839(10) 0.0868(4) Uani d . 1 O
O39 0.8201(2) 0.89670(17) 0.72875(9) 0.0829(4) Uani d . 1 O
N2 0.5434(2) -0.23756(18) 0.14606(11) 0.0665(4) Uani d . 1 N
N7 0.20006(19) -0.42763(16) -0.09385(9) 0.0596(3) Uani d . 1 N
N21 0.7137(2) 0.01542(17) 0.27949(10) 0.0633(3) Uani d . 1 N
N24 0.67208(17) 0.28923(15) 0.38921(9) 0.0533(3) Uani d . 1 N
N37 0.8263(2) 0.89334(18) 0.64734(10) 0.0641(3) Uani d . 1 N
C3 0.4493(2) -0.3987(2) 0.14764(11) 0.0599(4) Uani d . 1 C
C4 0.1733(3) -0.64672(19) 0.02686(11) 0.0610(4) Uani d . 1 C
C5 0.0573(3) -0.6917(2) -0.06372(12) 0.0635(4) Uani d . 1 C
H51 -0.046(4) -0.800(3) -0.0892(17) 0.095 Uiso d . 1 H
C6 0.0720(2) -0.5820(2) -0.12174(11) 0.0583(4) Uani d . 1 C
C8 0.3121(2) -0.38592(19) -0.00664(11) 0.0547(3) Uani d . 1 C
C9 0.3087(2) -0.48501(18) 0.05668(11) 0.0551(4) Uani d . 1 C
C10 0.1525(4) -0.7619(2) 0.09023(15) 0.0859(6) Uani d . 1 C
H101 0.2642 -0.7849 0.1058 0.129 Uiso calc R 1 H
H102 0.0484 -0.8636 0.0584 0.129 Uiso calc R 1 H
H103 0.1316 -0.7112 0.1471 0.129 Uiso calc R 1 H
C11 -0.0579(3) -0.6328(3) -0.21856(12) 0.0729(5) Uani d . 1 C
H111 -0.1101 -0.5501 -0.2264 0.109 Uiso calc R 1 H
H112 -0.1565 -0.7370 -0.2268 0.109 Uiso calc R 1 H
H113 0.0093 -0.6439 -0.2648 0.109 Uiso calc R 1 H
C12 0.7185(3) -0.1272(2) 0.21915(15) 0.0695(4) Uani d . 1 C
H121 0.752(4) -0.201(3) 0.2605(19) 0.104 Uiso d . 1 H
H122 0.803(4) -0.091(3) 0.1893(19) 0.104 Uiso d . 1 H
C22 0.5996(3) -0.0144(2) 0.34395(14) 0.0660(4) Uani d . 1 C
H221 0.461(4) -0.048(3) 0.3080(18) 0.099 Uiso d . 1 H
H222 0.615(4) -0.102(3) 0.3717(19) 0.099 Uiso d . 1 H
C23 0.6593(3) 0.1410(2) 0.42336(12) 0.0613(4) Uani d . 1 C
H231 0.787(4) 0.163(3) 0.4656(18) 0.092 Uiso d . 1 H
H232 0.572(3) 0.130(3) 0.4633(17) 0.092 Uiso d . 1 H
C25 0.7405(3) 0.3025(2) 0.30502(12) 0.0627(4) Uani d . 1 C
H251 0.692(4) 0.371(3) 0.2730(18) 0.094 Uiso d . 1 H
H252 0.878(4) 0.355(3) 0.3283(18) 0.094 Uiso d . 1 H
C26 0.6771(3) 0.1383(2) 0.23377(13) 0.0664(4) Uani d . 1 C
H261 0.540(4) 0.107(3) 0.2027(18) 0.100 Uiso d . 1 H
H262 0.751(4) 0.149(3) 0.1878(19) 0.100 Uiso d . 1 H
C31 0.71464(19) 0.43599(18) 0.45444(10) 0.0505(3) Uani d . 1 C
C32 0.6918(2) 0.4421(2) 0.54647(11) 0.0555(3) Uani d . 1 C
H321 0.648(3) 0.341(3) 0.5640(16) 0.083 Uiso d . 1 H
C33 0.7258(2) 0.5895(2) 0.60875(11) 0.0575(4) Uani d . 1 C
H331 0.695(3) 0.589(3) 0.6697(17) 0.086 Uiso d . 1 H
C34 0.7887(2) 0.73688(19) 0.58290(10) 0.0544(3) Uani d . 1 C
C35 0.8172(2) 0.7365(2) 0.49405(11) 0.0580(4) Uani d . 1 C
H351 0.868(3) 0.840(3) 0.4764(17) 0.087 Uiso d . 1 H
C36 0.7809(2) 0.59034(19) 0.43154(11) 0.0580(4) Uani d . 1 C
H361 0.803(3) 0.595(3) 0.3721(17) 0.087 Uiso d . 1 H

loop_
_atom_site_aniso_label
_atom_site_aniso_U_11
_atom_site_aniso_U_22
_atom_site_aniso_U_33
_atom_site_aniso_U_12
_atom_site_aniso_U_13
_atom_site_aniso_U_23
S1 0.0749(3) 0.0545(3) 0.0736(3) 0.0146(2) 0.0094(2) 0.0229(2)
O3 0.0979(10) 0.0745(8) 0.0622(7) 0.0345(7) 0.0094(6) 0.0233(6)
O38 0.1266(13) 0.0600(7) 0.0732(8) 0.0360(8) 0.0223(8) 0.0188(6)
O39 0.1010(10) 0.0782(8) 0.0566(7) 0.0232(7) 0.0184(6) 0.0085(6)
N2 0.0693(8) 0.0560(7) 0.0657(8) 0.0212(6) 0.0055(6) 0.0135(6)
N7 0.0667(8) 0.0607(7) 0.0542(7) 0.0252(6) 0.0183(6) 0.0167(6)
N21 0.0628(8) 0.0572(7) 0.0685(8) 0.0249(6) 0.0129(6) 0.0133(6)
N24 0.0539(7) 0.0508(6) 0.0551(7) 0.0177(5) 0.0134(5) 0.0185(5)
N37 0.0641(8) 0.0650(8) 0.0560(7) 0.0218(6) 0.0076(6) 0.0116(6)
C3 0.0703(9) 0.0555(8) 0.0578(8) 0.0290(7) 0.0167(7) 0.0142(6)
C4 0.0791(10) 0.0499(8) 0.0574(8) 0.0246(7) 0.0251(7) 0.0139(6)
C5 0.0748(10) 0.0524(8) 0.0593(8) 0.0195(7) 0.0228(7) 0.0075(7)
C6 0.0646(9) 0.0592(8) 0.0535(8) 0.0255(7) 0.0219(7) 0.0093(6)
C8 0.0602(8) 0.0526(8) 0.0567(8) 0.0241(6) 0.0203(6) 0.0168(6)
C9 0.0669(9) 0.0513(7) 0.0532(7) 0.0268(7) 0.0211(7) 0.0139(6)
C10 0.1216(18) 0.0573(10) 0.0733(11) 0.0211(10) 0.0283(11) 0.0250(8)
C11 0.0767(11) 0.0777(11) 0.0568(9) 0.0262(9) 0.0144(8) 0.0084(8)
C12 0.0610(9) 0.0618(10) 0.0774(11) 0.0260(8) 0.0062(8) 0.0055(8)
C22 0.0689(10) 0.0527(8) 0.0747(10) 0.0200(7) 0.0165(8) 0.0209(8)
C23 0.0660(9) 0.0551(8) 0.0640(9) 0.0211(7) 0.0158(7) 0.0237(7)
C25 0.0742(10) 0.0567(9) 0.0587(9) 0.0225(8) 0.0216(8) 0.0183(7)
C26 0.0776(11) 0.0574(9) 0.0632(9) 0.0241(8) 0.0185(8) 0.0157(7)
C31 0.0426(6) 0.0546(8) 0.0525(7) 0.0166(6) 0.0083(5) 0.0178(6)
C32 0.0531(8) 0.0566(8) 0.0541(8) 0.0153(6) 0.0106(6) 0.0222(6)
C33 0.0529(8) 0.0667(9) 0.0488(7) 0.0186(7) 0.0083(6) 0.0185(6)
C34 0.0480(7) 0.0572(8) 0.0528(8) 0.0183(6) 0.0056(6) 0.0134(6)
C35 0.0584(8) 0.0551(8) 0.0586(8) 0.0175(6) 0.0136(6) 0.0201(7)
C36 0.0636(9) 0.0567(8) 0.0551(8) 0.0195(7) 0.0187(7) 0.0210(7)

loop_
_atom_type_symbol
_atom_type_description
_atom_type_scat_dispersion_real
_atom_type_scat_dispersion_imag
_atom_type_scat_source
C C 0.0181 0.0091 'International Tables Vol C Tables 4.2.6.8 and 6.1.1.4'
H H 0.0000 0.0000 'International Tables Vol C Tables 4.2.6.8 and 6.1.1.4'
N N 0.0311 0.0180 'International Tables Vol C Tables 4.2.6.8 and 6.1.1.4'
O O 0.0492 0.0322 'International Tables Vol C Tables 4.2.6.8 and 6.1.1.4'
S S 0.3331 0.5567 'International Tables Vol C Tables 4.2.6.8 and 6.1.1.4'

loop_
_geom_angle_atom_site_label_1
_geom_angle_atom_site_label_2
_geom_angle_atom_site_label_3
_geom_angle
_geom_angle_publ_flag
N2 S1 C8 90.62(8) yes
C3 N2 C12 122.11(16) yes
C3 N2 S1 115.84(12) yes
C12 N2 S1 120.20(13) yes
C8 N7 C6 115.06(14) ?
C12 N21 C22 116.90(15) yes
C12 N21 C26 116.25(15) yes
C22 N21 C26 108.59(14) yes
C31 N24 C23 118.29(12) yes
C31 N24 C25 116.17(12) yes
C23 N24 C25 117.30(13) yes
O39 N37 O38 122.17(15) yes
O39 N37 C34 119.13(15) yes
O38 N37 C34 118.70(13) yes
O3 C3 N2 122.74(16) yes
O3 C3 C9 128.52(16) yes
N2 C3 C9 108.74(14) yes
C5 C4 C9 115.98(15) ?
C5 C4 C10 121.97(17) ?
C9 C4 C10 122.03(17) ?
C4 C5 C6 122.03(16) ?
C4 C5 H51 121.6(14) ?
C6 C5 H51 116.2(15) ?
N7 C6 C5 122.41(16) ?
N7 C6 C11 116.70(16) ?
C5 C6 C11 120.88(16) ?
N7 C8 C9 127.05(15) ?
N7 C8 S1 121.01(12) ?
C9 C8 S1 111.91(13) yes
C8 C9 C4 117.46(15) ?
C8 C9 C3 112.81(14) yes
C4 C9 C3 129.71(15) ?
C4 C10 H101 109.5 ?
C4 C10 H102 109.5 ?
H101 C10 H102 109.5 ?
C4 C10 H103 109.5 ?
H101 C10 H103 109.5 ?
H102 C10 H103 109.5 ?
C6 C11 H111 109.5 ?
C6 C11 H112 109.5 ?
H111 C11 H112 109.5 ?
C6 C11 H113 109.5 ?
H111 C11 H113 109.5 ?
H112 C11 H113 109.5 ?
N21 C12 N2 117.34(15) ?
N21 C12 H121 108.3(15) ?
N2 C12 H121 105.4(15) ?
N21 C12 H122 107.0(18) ?
N2 C12 H122 107.1(18) ?
H121 C12 H122 112(2) ?
N21 C22 C23 109.95(14) ?
N21 C22 H221 109.7(14) ?
C23 C22 H221 109.8(14) ?
N21 C22 H222 110.0(15) ?
C23 C22 H222 108.0(16) ?
H221 C22 H222 109(2) ?
N24 C23 C22 112.99(14) ?
N24 C23 H231 107.1(14) ?
C22 C23 H231 109.7(14) ?
N24 C23 H232 107.2(14) ?
C22 C23 H232 111.8(14) ?
H231 C23 H232 107.7(19) ?
N24 C25 C26 113.10(14) ?
N24 C25 H251 109.6(15) ?
C26 C25 H251 105.9(15) ?
N24 C25 H252 106.2(14) ?
C26 C25 H252 112.0(14) ?
H251 C25 H252 110(2) ?
N21 C26 C25 110.38(15) ?
N21 C26 H261 112.7(15) ?
C25 C26 H261 106.7(15) ?
N21 C26 H262 105.5(16) ?
C25 C26 H262 109.6(15) ?
H261 C26 H262 112(2) ?
N24 C31 C32 122.47(13) ?
N24 C31 C36 121.06(13) ?
C32 C31 C36 116.45(14) ?
C33 C32 C31 121.46(14) ?
C33 C32 H321 120.0(14) ?
C31 C32 H321 118.5(14) ?
C32 C33 C34 119.98(14) ?
C32 C33 H331 119.6(13) ?
C34 C33 H331 120.2(13) ?
C35 C34 C33 120.29(15) ?
C35 C34 N37 118.76(14) ?
C33 C34 N37 120.96(14) ?
C36 C35 C34 119.92(15) ?
C36 C35 H351 119.0(14) ?
C34 C35 H351 121.0(14) ?
C35 C36 C31 121.87(15) ?
C35 C36 H361 117.5(14) ?
C31 C36 H361 120.6(14) ?

loop_
_geom_bond_atom_site_label_1
_geom_bond_atom_site_label_2
_geom_bond_distance
_geom_bond_publ_flag
S1 N2 1.7078(16) yes
S1 C8 1.7369(18) yes
O3 C3 1.222(2) yes
O38 N37 1.229(2) yes
O39 N37 1.2213(19) yes
N2 C3 1.380(2) yes
N2 C12 1.484(2) yes
N7 C8 1.333(2) ?
N7 C6 1.337(2) ?
N21 C12 1.432(2) yes
N21 C22 1.442(2) yes
N21 C26 1.451(2) yes
N24 C31 1.375(2) yes
N24 C23 1.465(2) yes
N24 C25 1.470(2) yes
N37 C34 1.443(2) yes
C3 C9 1.465(2) yes
C4 C5 1.382(3) ?
C4 C9 1.404(2) ?
C4 C10 1.497(2) ?
C5 C6 1.399(2) ?
C5 H51 0.98(3) ?
C6 C11 1.492(3) ?
C8 C9 1.392(2) yes
C10 H101 0.9600 ?
C10 H102 0.9600 ?
C10 H103 0.9600 ?
C11 H111 0.9600 ?
C11 H112 0.9600 ?
C11 H113 0.9600 ?
C12 H121 1.03(3) ?
C12 H122 0.88(3) ?
C22 C23 1.518(3) ?
C22 H221 1.04(3) ?
C22 H222 0.97(3) ?
C23 H231 1.02(3) ?
C23 H232 0.99(2) ?
C25 C26 1.505(2) ?
C25 H251 0.96(3) ?
C25 H252 0.99(3) ?
C26 H261 1.01(3) ?
C26 H262 0.98(3) ?
C31 C32 1.415(2) ?
C31 C36 1.419(2) ?
C32 C33 1.373(2) ?
C32 H321 0.95(2) ?
C33 C34 1.384(2) ?
C33 H331 0.99(2) ?
C34 C35 1.388(2) ?
C35 C36 1.361(2) ?
C35 H351 0.97(3) ?
C36 H361 0.94(2) ?

loop_
_geom_torsion_atom_site_label_1
_geom_torsion_atom_site_label_2
_geom_torsion_atom_site_label_3
_geom_torsion_atom_site_label_4
_geom_torsion
_geom_torsion_publ_flag
C8 S1 N2 C3 2.41(13) ?
C8 S1 N2 C12 167.25(14) ?
C12 N2 C3 O3 12.6(3) ?
S1 N2 C3 O3 177.15(14) ?
C12 N2 C3 C9 -167.54(15) ?
S1 N2 C3 C9 -3.01(18) ?
C9 C4 C5 C6 -0.9(2) ?
C10 C4 C5 C6 177.53(17) ?
C8 N7 C6 C5 -0.2(2) ?
C8 N7 C6 C11 179.20(14) ?
C4 C5 C6 N7 0.7(2) ?
C4 C5 C6 C11 -178.68(16) ?
C6 N7 C8 C9 0.0(2) ?
C6 N7 C8 S1 -178.10(10) ?
N2 S1 C8 N7 177.35(13) ?
N2 S1 C8 C9 -1.00(12) ?
N7 C8 C9 C4 -0.2(2) ?
S1 C8 C9 C4 178.03(11) ?
N7 C8 C9 C3 -178.73(14) ?
S1 C8 C9 C3 -0.49(17) ?
C5 C4 C9 C8 0.6(2) ?
C10 C4 C9 C8 -177.80(16) ?
C5 C4 C9 C3 178.87(15) ?
C10 C4 C9 C3 0.4(3) ?
O3 C3 C9 C8 -178.01(17) ?
N2 C3 C9 C8 2.17(19) ?
O3 C3 C9 C4 3.7(3) ?
N2 C3 C9 C4 -176.13(15) ?
C22 N21 C12 N2 66.8(2) yes
C26 N21 C12 N2 -63.6(2) yes
C3 N2 C12 N21 -114.8(2) ?
S1 N2 C12 N21 81.3(2) yes
C12 N21 C22 C23 160.63(15) ?
C26 N21 C22 C23 -65.43(19) ?
C31 N24 C23 C22 176.38(13) ?
C25 N24 C23 C22 -36.3(2) ?
N21 C22 C23 N24 50.4(2) ?
C31 N24 C25 C26 -175.91(14) ?
C23 N24 C25 C26 36.1(2) ?
C12 N21 C26 C25 -160.35(16) ?
C22 N21 C26 C25 65.38(19) ?
N24 C25 C26 N21 -49.7(2) ?
C23 N24 C31 C32 -19.4(2) yes
C25 N24 C31 C32 -167.05(14) ?
C23 N24 C31 C36 161.86(15) ?
C25 N24 C31 C36 14.2(2) ?
N24 C31 C32 C33 -176.48(13) ?
C36 C31 C32 C33 2.3(2) ?
C31 C32 C33 C34 -1.8(2) ?
C32 C33 C34 C35 0.2(2) ?
C32 C33 C34 N37 -179.66(13) ?
O39 N37 C34 C35 -172.54(16) ?
O38 N37 C34 C35 7.2(2) ?
O39 N37 C34 C33 7.3(2) yes
O38 N37 C34 C33 -172.99(16) ?
C33 C34 C35 C36 0.8(2) ?
N37 C34 C35 C36 -179.30(14) ?
C34 C35 C36 C31 -0.3(2) ?
N24 C31 C36 C35 177.54(14) ?
C32 C31 C36 C35 -1.3(2) ?

loop_
_cod_related_entry_id
_cod_related_entry_database
_cod_related_entry_code
1 ChemSpider 21127044
